data_4023461
loop_
_publ_author_name
'Matthew J. O'Connor'
'Robert B. Yelle'
'Lev N. Zakharov'
'Michael M. Haley'

_publ_section_title
;
 Structure-Property Investigations of Conjugated Thiophenes
 Fused onto a Dehydro[14]annulene Scaffold
;
_journal_name_full 'Journal of Organic Chemistry'
_journal_page_first 4424
_journal_page_last 4432
_journal_paper_doi 10.1021/jo800225u
_journal_volume 73
_journal_year 2008
_chemical_formula_sum 'C22 H8 S2'
_chemical_formula_weight 336.40
_chemical_name_systematic
;
 ?
;
_space_group_IT_number 14
_symmetry_cell_setting monoclinic
_symmetry_space_group_name_Hall '-P 2ybc'
_symmetry_space_group_name_H-M 'P 1 21/c 1'
_atom_sites_solution_hydrogens geom
_atom_sites_solution_primary direct
_atom_sites_solution_secondary difmap
_audit_creation_method SHELXLTL
_cell_angle_alpha 90.00
_cell_angle_beta 109.933(3)
_cell_angle_gamma 90.00
_cell_formula_units_Z 8
_cell_length_a 16.752(3)
_cell_length_b 12.248(2)
_cell_length_c 16.951(3)
_cell_measurement_reflns_used 2444
_cell_measurement_temperature 173(2)
_cell_measurement_theta_max 19.78
_cell_measurement_theta_min 2.22
_cell_volume 3269.7(10)
_computing_cell_refinement 'Bruker SMART'
_computing_data_collection 'Bruker SMART'
_computing_data_reduction 'Bruker SAINT'
_computing_molecular_graphics 'Bruker SHELXTL'
_computing_publication_material 'Bruker SHELXTL'
_computing_structure_refinement 'Bruker SHELXTL'
_computing_structure_solution 'Bruker SHELXTL'
_diffrn_ambient_temperature 173(2)
_diffrn_measured_fraction_theta_full 1.000
_diffrn_measured_fraction_theta_max 1.000
_diffrn_measurement_device_type 'CCD area detector'
_diffrn_measurement_method 'phi and omega scans'
_diffrn_radiation_monochromator graphite
_diffrn_radiation_source 'fine-focus sealed tube'
_diffrn_radiation_type MoK\a
_diffrn_radiation_wavelength 0.71073
_diffrn_reflns_av_R_equivalents 0.0770
_diffrn_reflns_av_sigmaI/netI 0.0614
_diffrn_reflns_limit_h_max 19
_diffrn_reflns_limit_h_min -19
_diffrn_reflns_limit_k_max 14
_diffrn_reflns_limit_k_min -14
_diffrn_reflns_limit_l_max 20
_diffrn_reflns_limit_l_min -20
_diffrn_reflns_number 30979
_diffrn_reflns_theta_full 25.00
_diffrn_reflns_theta_max 25.00
_diffrn_reflns_theta_min 2.10
_exptl_absorpt_coefficient_mu 0.323
_exptl_absorpt_correction_T_max 0.9904
_exptl_absorpt_correction_T_min 0.9322
_exptl_absorpt_correction_type multi-scan
_exptl_absorpt_process_details SADABS
_exptl_crystal_colour yellow
_exptl_crystal_density_diffrn 1.367
_exptl_crystal_density_meas 0
_exptl_crystal_density_method 'not measured'
_exptl_crystal_description plate
_exptl_crystal_F_000 1376
_exptl_crystal_size_max 0.22
_exptl_crystal_size_mid 0.12
_exptl_crystal_size_min 0.03
_refine_diff_density_max 0.313
_refine_diff_density_min -0.362
_refine_diff_density_rms 0.058
_refine_ls_extinction_method none
_refine_ls_goodness_of_fit_ref 1.059
_refine_ls_hydrogen_treatment refall
_refine_ls_matrix_type full
_refine_ls_number_parameters 497
_refine_ls_number_reflns 5756
_refine_ls_number_restraints 0
_refine_ls_restrained_S_all 1.059
_refine_ls_R_factor_all 0.0946
_refine_ls_R_factor_gt 0.0564
_refine_ls_shift/su_max 0.001
_refine_ls_shift/su_mean 0.000
_refine_ls_structure_factor_coef Fsqd
_refine_ls_weighting_details 'calc w=1/[\s^2^(Fo^2^)+(0.0505P)^2^+0.5769P] where P=(Fo^2^+2Fc^2^)/3'
_refine_ls_weighting_scheme calc
_refine_ls_wR_factor_gt 0.1112
_refine_ls_wR_factor_ref 0.1291
_reflns_number_gt 3875
_reflns_number_total 5756
_reflns_threshold_expression >2sigma(I)
_cod_data_source_file jo800225u-File002.cif
_cod_data_source_block mh12
_cod_depositor_comments
;
The following automatic conversions were performed:
'_symmetry_cell_setting' value 'Monoclinic' changed to 'monoclinic'
according to '/home/saulius/struct/CIF-dictionaries/cif_core.dic'
dictionary named 'cif_core.dic' version 2.4.1 from 2010-06-29.

Automatic conversion script
Id: cif_fix_enum 1527 2010-12-29 10:47:43Z saulius 
;
_cod_original_sg_symbol_H-M 'P 21/c'
_cod_database_code 4023461

loop_
_symmetry_equiv_pos_as_xyz
'x, y, z'
'-x, y+1/2, -z+1/2'
'-x, -y, -z'
'x, -y-1/2, z-1/2'

loop_
_atom_site_label
_atom_site_type_symbol
_atom_site_fract_x
_atom_site_fract_y
_atom_site_fract_z
_atom_site_U_iso_or_equiv
_atom_site_adp_type
_atom_site_occupancy
_atom_site_symmetry_multiplicity
_atom_site_calc_flag
_atom_site_refinement_flags
_atom_site_disorder_assembly
_atom_site_disorder_group
S1 S 0.10979(6) 0.56458(7) 0.01305(5) 0.0406(3) Uani 1 1 d . . .
S2 S 0.05155(6) 1.13991(7) 0.33954(6) 0.0416(3) Uani 1 1 d . . .
C1 C 0.2050(2) 0.5306(3) 0.0047(2) 0.0415(9) Uani 1 1 d . . .
C2 C 0.2678(3) 0.6013(3) 0.0444(2) 0.0378(9) Uani 1 1 d . . .
C3 C 0.2387(2) 0.6884(2) 0.08367(19) 0.0316(8) Uani 1 1 d . . .
C4 C 0.1530(2) 0.6782(2) 0.07203(19) 0.0304(8) Uani 1 1 d . . .
C5 C 0.1318(3) 1.2297(3) 0.3870(2) 0.0436(9) Uani 1 1 d . . .
C6 C 0.2022(2) 1.2112(3) 0.3675(2) 0.0355(8) Uani 1 1 d . . .
C7 C 0.1933(2) 1.1197(2) 0.31300(19) 0.0296(7) Uani 1 1 d . . .
C8 C 0.1136(2) 1.0734(2) 0.29181(19) 0.0310(8) Uani 1 1 d . . .
C9 C 0.0856(2) 0.9833(3) 0.2374(2) 0.0321(8) Uani 1 1 d . . .
C10 C 0.07822(19) 0.9083(3) 0.1898(2) 0.0330(8) Uani 1 1 d . . .
C11 C 0.0867(2) 0.8233(3) 0.1412(2) 0.0320(8) Uani 1 1 d . . .
C12 C 0.1087(2) 0.7510(3) 0.1047(2) 0.0307(8) Uani 1 1 d . . .
C13 C 0.2905(2) 0.7762(3) 0.1281(2) 0.0314(8) Uani 1 1 d . . .
C14 C 0.3352(2) 0.8505(2) 0.1631(2) 0.0297(7) Uani 1 1 d . . .
C15 C 0.39863(18) 0.9334(2) 0.19547(18) 0.0273(7) Uani 1 1 d . . .
C16 C 0.4753(2) 0.9203(3) 0.1807(2) 0.0364(8) Uani 1 1 d . . .
C17 C 0.5382(2) 0.9966(3) 0.2044(2) 0.0423(9) Uani 1 1 d . . .
C18 C 0.5276(2) 1.0899(3) 0.2459(2) 0.0447(10) Uani 1 1 d . . .
C19 C 0.4543(2) 1.1040(3) 0.2629(2) 0.0403(9) Uani 1 1 d . . .
C20 C 0.38818(19) 1.0276(2) 0.23899(19) 0.0293(7) Uani 1 1 d . . .
C21 C 0.3143(2) 1.0495(2) 0.26016(19) 0.0309(8) Uani 1 1 d . . .
C22 C 0.2583(2) 1.0805(2) 0.28340(19) 0.0316(8) Uani 1 1 d . . .
S1' S 0.93325(6) 0.86709(8) 0.31011(6) 0.0481(3) Uani 1 1 d . . .
S2' S 0.87144(7) 0.28701(8) 0.63148(6) 0.0591(3) Uani 1 1 d . . .
C1' C 0.8569(2) 0.9629(4) 0.2704(2) 0.0469(10) Uani 1 1 d . . .
C2' C 0.7851(2) 0.9450(3) 0.2876(2) 0.0376(9) Uani 1 1 d . . .
C3' C 0.7920(2) 0.8474(3) 0.3373(2) 0.0342(8) Uani 1 1 d . . .
C4' C 0.8701(2) 0.7972(3) 0.3537(2) 0.0359(8) Uani 1 1 d . . .
C5' C 0.7834(3) 0.2694(3) 0.6594(3) 0.0581(12) Uani 1 1 d . . .
C6' C 0.7238(3) 0.3453(3) 0.6264(3) 0.0520(11) Uani 1 1 d . . .
C7' C 0.7474(2) 0.4223(3) 0.5751(2) 0.0423(9) Uani 1 1 d . . .
C8' C 0.8274(2) 0.4005(3) 0.5722(2) 0.0442(10) Uani 1 1 d . . .
C9' C 0.8678(2) 0.4640(3) 0.5282(2) 0.0456(10) Uani 1 1 d . . .
C10' C 0.8883(2) 0.5321(3) 0.4876(2) 0.0472(10) Uani 1 1 d . . .
C11' C 0.8984(2) 0.6187(3) 0.4402(2) 0.0449(10) Uani 1 1 d . . .
C12' C 0.8947(2) 0.7003(3) 0.4005(2) 0.0400(9) Uani 1 1 d . . .
C13' C 0.7282(2) 0.8088(3) 0.3686(2) 0.0354(8) Uani 1 1 d . . .
C14' C 0.6748(2) 0.7820(3) 0.3973(2) 0.0343(8) Uani 1 1 d . . .
C15' C 0.6054(2) 0.7689(3) 0.42730(19) 0.0324(8) Uani 1 1 d . . .
C16' C 0.5444(2) 0.8528(3) 0.4096(2) 0.0426(9) Uani 1 1 d . . .
C17' C 0.4765(2) 0.8484(3) 0.4371(2) 0.0499(10) Uani 1 1 d . . .
C18' C 0.4667(2) 0.7598(3) 0.4835(2) 0.0471(10) Uani 1 1 d . . .
C19' C 0.5243(2) 0.6757(3) 0.5006(2) 0.0406(9) Uani 1 1 d . . .
C20' C 0.5950(2) 0.6783(3) 0.47454(19) 0.0325(8) Uani 1 1 d . . .
C21' C 0.6539(2) 0.5895(3) 0.5015(2) 0.0377(8) Uani 1 1 d . . .
C22' C 0.6965(2) 0.5121(3) 0.5338(2) 0.0404(9) Uani 1 1 d . . .
H1 H 0.207(2) 0.468(3) -0.025(2) 0.050(10) Uiso 1 1 d . . .
H2 H 0.3226(18) 0.593(2) 0.0474(16) 0.018(8) Uiso 1 1 d . . .
H5 H 0.125(2) 1.282(3) 0.422(2) 0.047(10) Uiso 1 1 d . . .
H6 H 0.2494(19) 1.248(2) 0.3868(19) 0.029(9) Uiso 1 1 d . . .
H16 H 0.4804(17) 0.862(2) 0.1539(17) 0.020(8) Uiso 1 1 d . . .
H17 H 0.587(2) 0.988(3) 0.192(2) 0.046(10) Uiso 1 1 d . . .
H18 H 0.571(2) 1.139(3) 0.260(2) 0.060(12) Uiso 1 1 d . . .
H19 H 0.446(2) 1.161(3) 0.292(2) 0.049(11) Uiso 1 1 d . . .
H1' H 0.866(2) 1.014(3) 0.241(2) 0.068(14) Uiso 1 1 d . . .
H2' H 0.746(2) 0.983(3) 0.276(2) 0.044(12) Uiso 1 1 d . . .
H5' H 0.779(3) 0.215(4) 0.697(3) 0.089(16) Uiso 1 1 d . . .
H6' H 0.676(2) 0.345(3) 0.636(2) 0.032(10) Uiso 1 1 d . . .
H16' H 0.5517(19) 0.913(3) 0.3749(19) 0.040(9) Uiso 1 1 d . . .
H17' H 0.437(2) 0.902(3) 0.427(2) 0.042(10) Uiso 1 1 d . . .
H18' H 0.417(2) 0.754(3) 0.498(2) 0.048(10) Uiso 1 1 d . . .
H19' H 0.5165(19) 0.612(3) 0.5318(19) 0.036(9) Uiso 1 1 d . . .

loop_
_atom_site_aniso_label
_atom_site_aniso_U_11
_atom_site_aniso_U_22
_atom_site_aniso_U_33
_atom_site_aniso_U_23
_atom_site_aniso_U_13
_atom_site_aniso_U_12
S1 0.0505(6) 0.0302(5) 0.0371(5) -0.0066(4) 0.0099(4) -0.0135(4)
S2 0.0463(6) 0.0378(5) 0.0482(6) 0.0020(4) 0.0257(5) 0.0119(4)
C1 0.060(3) 0.0288(19) 0.035(2) -0.0066(17) 0.0147(19) -0.0027(19)
C2 0.041(2) 0.032(2) 0.041(2) -0.0046(16) 0.0146(18) -0.0018(18)
C3 0.038(2) 0.0256(18) 0.0291(18) -0.0007(14) 0.0090(16) -0.0023(15)
C4 0.038(2) 0.0230(17) 0.0295(18) -0.0021(14) 0.0104(16) -0.0057(15)
C5 0.061(3) 0.032(2) 0.039(2) -0.0015(17) 0.018(2) 0.0123(19)
C6 0.038(2) 0.0272(19) 0.035(2) 0.0009(16) 0.0053(18) 0.0024(17)
C7 0.0330(19) 0.0270(18) 0.0270(17) 0.0037(14) 0.0078(15) 0.0052(15)
C8 0.036(2) 0.0251(17) 0.0322(18) 0.0022(15) 0.0120(16) 0.0071(15)
C9 0.0276(19) 0.035(2) 0.037(2) 0.0081(17) 0.0152(16) 0.0001(15)
C10 0.0286(19) 0.033(2) 0.040(2) 0.0038(17) 0.0154(16) -0.0041(15)
C11 0.0304(19) 0.0287(18) 0.037(2) 0.0041(16) 0.0120(16) -0.0087(15)
C12 0.0294(18) 0.0307(18) 0.0300(18) 0.0027(15) 0.0077(15) -0.0102(15)
C13 0.0323(19) 0.0276(18) 0.0331(19) 0.0006(15) 0.0094(15) 0.0016(16)
C14 0.0296(18) 0.0265(18) 0.0352(19) -0.0008(15) 0.0136(15) 0.0025(16)
C15 0.0252(17) 0.0271(17) 0.0269(17) 0.0038(14) 0.0053(14) -0.0007(14)
C16 0.033(2) 0.040(2) 0.036(2) -0.0017(18) 0.0116(17) 0.0051(18)
C17 0.025(2) 0.053(3) 0.050(2) 0.0032(19) 0.0142(18) -0.0024(18)
C18 0.029(2) 0.048(2) 0.051(2) 0.0024(19) 0.0071(18) -0.0154(19)
C19 0.038(2) 0.032(2) 0.046(2) -0.0044(18) 0.0083(18) -0.0048(17)
C20 0.0262(18) 0.0267(17) 0.0316(18) -0.0006(14) 0.0055(15) -0.0031(14)
C21 0.032(2) 0.0246(18) 0.0336(19) -0.0018(14) 0.0078(16) -0.0015(15)
C22 0.037(2) 0.0233(17) 0.0313(18) -0.0001(14) 0.0074(16) -0.0007(15)
S1' 0.0359(6) 0.0657(7) 0.0442(6) -0.0048(5) 0.0157(4) -0.0035(5)
S2' 0.0793(8) 0.0405(6) 0.0448(6) 0.0003(5) 0.0045(6) 0.0258(5)
C1' 0.044(2) 0.055(3) 0.038(2) 0.006(2) 0.0081(19) -0.004(2)
C2' 0.029(2) 0.042(2) 0.044(2) -0.0020(18) 0.0153(18) -0.0040(19)
C3' 0.0281(19) 0.039(2) 0.0342(19) -0.0078(16) 0.0096(16) -0.0017(16)
C4' 0.034(2) 0.042(2) 0.033(2) -0.0073(16) 0.0128(16) -0.0004(16)
C5' 0.074(3) 0.040(2) 0.048(3) 0.004(2) 0.005(2) 0.005(2)
C6' 0.055(3) 0.041(2) 0.051(3) -0.002(2) 0.006(2) 0.001(2)
C7' 0.053(2) 0.029(2) 0.034(2) -0.0035(16) 0.0011(18) 0.0056(18)
C8' 0.063(3) 0.030(2) 0.031(2) -0.0070(16) 0.0044(19) 0.0125(18)
C9' 0.054(3) 0.041(2) 0.036(2) -0.0101(19) 0.0079(19) 0.022(2)
C10' 0.051(2) 0.049(2) 0.040(2) -0.007(2) 0.014(2) 0.024(2)
C11' 0.043(2) 0.055(3) 0.038(2) -0.012(2) 0.0153(18) 0.017(2)
C12' 0.038(2) 0.047(2) 0.037(2) -0.0126(19) 0.0155(17) 0.0042(18)
C13' 0.031(2) 0.035(2) 0.036(2) -0.0004(16) 0.0060(17) 0.0037(16)
C14' 0.032(2) 0.0315(19) 0.037(2) 0.0005(15) 0.0077(17) 0.0020(15)
C15' 0.0272(18) 0.037(2) 0.0308(19) -0.0008(15) 0.0071(15) 0.0025(15)
C16' 0.039(2) 0.041(2) 0.049(2) 0.0122(19) 0.0168(19) 0.0083(18)
C17' 0.041(2) 0.057(3) 0.055(3) 0.010(2) 0.020(2) 0.020(2)
C18' 0.036(2) 0.061(3) 0.048(2) 0.009(2) 0.0200(19) 0.006(2)
C19' 0.041(2) 0.043(2) 0.040(2) 0.0054(18) 0.0164(18) -0.0028(18)
C20' 0.0303(19) 0.0345(19) 0.0293(18) 0.0005(15) 0.0056(15) 0.0000(15)
C21' 0.038(2) 0.035(2) 0.036(2) 0.0007(16) 0.0069(16) -0.0024(17)
C22' 0.049(2) 0.031(2) 0.035(2) -0.0063(16) 0.0072(18) -0.0003(18)

loop_
_atom_type_symbol
_atom_type_description
_atom_type_scat_dispersion_real
_atom_type_scat_dispersion_imag
_atom_type_scat_source
C C 0.0033 0.0016 'International Tables Vol C Tables 4.2.6.8 and 6.1.1.4'
H H 0.0000 0.0000 'International Tables Vol C Tables 4.2.6.8 and 6.1.1.4'
S S 0.1246 0.1234 'International Tables Vol C Tables 4.2.6.8 and 6.1.1.4'

loop_
_geom_angle_atom_site_label_1
_geom_angle_atom_site_label_2
_geom_angle_atom_site_label_3
_geom_angle
_geom_angle_site_symmetry_1
_geom_angle_site_symmetry_3
_geom_angle_publ_flag
C1 S1 C4 91.49(17) . . ?
C5 S2 C8 91.25(18) . . ?
C2 C1 S1 113.3(3) . . ?
C2 C1 H1 129(2) . . ?
S1 C1 H1 118(2) . . ?
C1 C2 C3 112.2(3) . . ?
C1 C2 H2 123.8(18) . . ?
C3 C2 H2 124.0(18) . . ?
C4 C3 C13 123.9(3) . . ?
C4 C3 C2 111.6(3) . . ?
C13 C3 C2 124.5(3) . . ?
C3 C4 C12 123.6(3) . . ?
C3 C4 S1 111.4(2) . . ?
C12 C4 S1 125.0(2) . . ?
C6 C5 S2 112.9(3) . . ?
C6 C5 H5 126(2) . . ?
S2 C5 H5 121(2) . . ?
C5 C6 C7 112.6(3) . . ?
C5 C6 H6 125(2) . . ?
C7 C6 H6 122(2) . . ?
C8 C7 C6 111.6(3) . . ?
C8 C7 C22 123.8(3) . . ?
C6 C7 C22 124.6(3) . . ?
C7 C8 C9 124.6(3) . . ?
C7 C8 S2 111.6(2) . . ?
C9 C8 S2 123.8(2) . . ?
C10 C9 C8 166.3(3) . . ?
C9 C10 C11 168.9(3) . . ?
C12 C11 C10 169.0(3) . . ?
C11 C12 C4 166.4(3) . . ?
C14 C13 C3 177.6(3) . . ?
C13 C14 C15 168.9(3) . . ?
C16 C15 C20 118.2(3) . . ?
C16 C15 C14 117.1(3) . . ?
C20 C15 C14 124.7(3) . . ?
C17 C16 C15 122.3(4) . . ?
C17 C16 H16 120.8(19) . . ?
C15 C16 H16 116.8(19) . . ?
C16 C17 C18 119.6(4) . . ?
C16 C17 H17 121(2) . . ?
C18 C17 H17 119(2) . . ?
C19 C18 C17 119.5(4) . . ?
C19 C18 H18 123(2) . . ?
C17 C18 H18 117(2) . . ?
C18 C19 C20 122.2(4) . . ?
C18 C19 H19 122(2) . . ?
C20 C19 H19 115(2) . . ?
C19 C20 C15 118.1(3) . . ?
C19 C20 C21 118.0(3) . . ?
C15 C20 C21 123.9(3) . . ?
C22 C21 C20 170.9(3) . . ?
C21 C22 C7 178.2(3) . . ?
C1' S1' C4' 91.36(19) . . ?
C5' S2' C8' 91.4(2) . . ?
C2' C1' S1' 114.2(3) . . ?
C2' C1' H1' 127(3) . . ?
S1' C1' H1' 119(3) . . ?
C1' C2' C3' 111.1(4) . . ?
C1' C2' H2' 126(3) . . ?
C3' C2' H2' 122(3) . . ?
C4' C3' C13' 123.6(3) . . ?
C4' C3' C2' 111.6(3) . . ?
C13' C3' C2' 124.8(3) . . ?
C3' C4' C12' 124.3(3) . . ?
C3' C4' S1' 111.8(3) . . ?
C12' C4' S1' 123.9(3) . . ?
C6' C5' S2' 112.8(4) . . ?
C6' C5' H5' 123(3) . . ?
S2' C5' H5' 124(3) . . ?
C5' C6' C7' 113.1(4) . . ?
C5' C6' H6' 121(2) . . ?
C7' C6' H6' 126(2) . . ?
C8' C7' C22' 123.9(3) . . ?
C8' C7' C6' 111.5(3) . . ?
C22' C7' C6' 124.5(4) . . ?
C7' C8' C9' 124.1(3) . . ?
C7' C8' S2' 111.2(3) . . ?
C9' C8' S2' 124.7(3) . . ?
C10' C9' C8' 166.7(4) . . ?
C9' C10' C11' 169.8(4) . . ?
C12' C11' C10' 168.9(4) . . ?
C11' C12' C4' 166.1(4) . . ?
C14' C13' C3' 176.2(4) . . ?
C13' C14' C15' 169.9(3) . . ?
C16' C15' C20' 118.2(3) . . ?
C16' C15' C14' 117.5(3) . . ?
C20' C15' C14' 124.3(3) . . ?
C17' C16' C15' 121.7(4) . . ?
C17' C16' H16' 121.5(18) . . ?
C15' C16' H16' 116.8(18) . . ?
C16' C17' C18' 119.9(4) . . ?
C16' C17' H17' 123(2) . . ?
C18' C17' H17' 117(2) . . ?
C19' C18' C17' 119.7(4) . . ?
C19' C18' H18' 120(2) . . ?
C17' C18' H18' 120(2) . . ?
C18' C19' C20' 121.8(3) . . ?
C18' C19' H19' 119.7(18) . . ?
C20' C19' H19' 118.4(18) . . ?
C19' C20' C15' 118.6(3) . . ?
C19' C20' C21' 116.5(3) . . ?
C15' C20' C21' 124.8(3) . . ?
C22' C21' C20' 169.0(4) . . ?
C21' C22' C7' 177.7(4) . . ?

loop_
_geom_bond_atom_site_label_1
_geom_bond_atom_site_label_2
_geom_bond_distance
_geom_bond_site_symmetry_2
_geom_bond_publ_flag
S1 C1 1.700(4) . ?
S1 C4 1.722(3) . ?
S2 C5 1.711(4) . ?
S2 C8 1.724(3) . ?
C1 C2 1.352(5) . ?
C1 H1 0.93(3) . ?
C2 C3 1.429(4) . ?
C2 H2 0.91(3) . ?
C3 C4 1.386(4) . ?
C3 C13 1.426(4) . ?
C4 C12 1.390(4) . ?
C5 C6 1.348(5) . ?
C5 H5 0.91(3) . ?
C6 C7 1.427(4) . ?
C6 H6 0.87(3) . ?
C7 C8 1.382(4) . ?
C7 C22 1.428(4) . ?
C8 C9 1.412(4) . ?
C9 C10 1.201(4) . ?
C10 C11 1.364(5) . ?
C11 C12 1.208(4) . ?
C13 C14 1.200(4) . ?
C14 C15 1.435(4) . ?
C15 C16 1.398(4) . ?
C15 C20 1.412(4) . ?
C16 C17 1.363(5) . ?
C16 H16 0.86(3) . ?
C17 C18 1.384(5) . ?
C17 H17 0.91(3) . ?
C18 C19 1.365(5) . ?
C18 H18 0.91(4) . ?
C19 C20 1.401(4) . ?
C19 H19 0.90(3) . ?
C20 C21 1.426(4) . ?
C21 C22 1.197(4) . ?
S1' C1' 1.696(4) . ?
S1' C4' 1.713(3) . ?
S2' C5' 1.710(5) . ?
S2' C8' 1.726(4) . ?
C1' C2' 1.350(5) . ?
C1' H1' 0.84(4) . ?
C2' C3' 1.444(5) . ?
C2' H2' 0.77(3) . ?
C3' C4' 1.385(4) . ?
C3' C13' 1.427(5) . ?
C4' C12' 1.408(5) . ?
C5' C6' 1.338(5) . ?
C5' H5' 0.94(4) . ?
C6' C7' 1.427(5) . ?
C6' H6' 0.88(3) . ?
C7' C8' 1.383(5) . ?
C7' C22' 1.422(5) . ?
C8' C9' 1.402(5) . ?
C9' C10' 1.204(5) . ?
C10' C11' 1.376(6) . ?
C11' C12' 1.195(5) . ?
C13' C14' 1.199(4) . ?
C14' C15' 1.428(4) . ?
C15' C16' 1.408(4) . ?
C15' C20' 1.414(4) . ?
C16' C17' 1.369(5) . ?
C16' H16' 0.98(3) . ?
C17' C18' 1.382(5) . ?
C17' H17' 0.91(3) . ?
C18' C19' 1.373(5) . ?
C18' H18' 0.95(3) . ?
C19' C20' 1.398(4) . ?
C19' H19' 0.97(3) . ?
C20' C21' 1.434(5) . ?
C21' C22' 1.201(4) . ?
